data_7007663
loop_
_publ_author_name
'Cotton, F. Albert'
'Murillo, Carlos A.'
'Wang, Xiaoping'
'Wilkinson, Chad C.'

_publ_section_title
;
 Strong reducing agents containing dimolybdenum Mo2(4+) units and their
 oxidized cations with Mo2(5+/6+) cores stabilized by bicyclic
 guanidinate anions with a seven-membered ring.
;
_journal_issue 38
_journal_name_full 'Dalton transactions (Cambridge, England : 2003)'
_journal_page_first 4623
_journal_page_last 4631
_journal_paper_doi 10.1039/b608422b
_journal_year 2006
_chemical_formula_moiety 'C5 H10 N2 S'
_chemical_formula_sum 'C5 H10 N2 S'
_chemical_formula_weight 130.21
_chemical_name_systematic
;
?
;
_space_group_IT_number 11
_symmetry_cell_setting monoclinic
_symmetry_space_group_name_Hall '-P 2yb'
_symmetry_space_group_name_H-M 'P 1 21/m 1'
_atom_sites_solution_hydrogens geom
_atom_sites_solution_primary direct
_atom_sites_solution_secondary difmap
_audit_creation_method SHELXL-97
_cell_angle_alpha 90.00
_cell_angle_beta 104.748(8)
_cell_angle_gamma 90.00
_cell_formula_units_Z 2
_cell_length_a 5.042(2)
_cell_length_b 8.429(4)
_cell_length_c 8.108(4)
_cell_measurement_reflns_used 1616
_cell_measurement_temperature 213(2)
_cell_measurement_theta_max 27.4995
_cell_measurement_theta_min 2.5795
_cell_volume 333.2(3)
_computing_cell_refinement 'Bruker SMART'
_computing_data_collection 'Bruker SMART'
_computing_data_reduction 'Bruker SAINT'
_computing_molecular_graphics XP
_computing_structure_refinement 'SHELXL-97 (Sheldrick, 1997)'
_computing_structure_solution 'SHELXS-97 (Sheldrick, 1990)'
_diffrn_ambient_temperature 213(2)
_diffrn_measured_fraction_theta_full 0.990
_diffrn_measured_fraction_theta_max 0.990
_diffrn_measurement_device_type 'Bruker SMART'
_diffrn_measurement_method \w-scans
_diffrn_radiation_monochromator graphite
_diffrn_radiation_source 'normal-focus sealed tube'
_diffrn_radiation_type MoK\a
_diffrn_radiation_wavelength 0.71073
_diffrn_reflns_av_R_equivalents 0.0163
_diffrn_reflns_av_sigmaI/netI 0.0165
_diffrn_reflns_limit_h_max 6
_diffrn_reflns_limit_h_min -3
_diffrn_reflns_limit_k_max 10
_diffrn_reflns_limit_k_min -10
_diffrn_reflns_limit_l_max 10
_diffrn_reflns_limit_l_min -10
_diffrn_reflns_number 2285
_diffrn_reflns_theta_full 27.52
_diffrn_reflns_theta_max 27.52
_diffrn_reflns_theta_min 2.60
_exptl_absorpt_coefficient_mu 0.381
_exptl_absorpt_correction_T_max 0.9812
_exptl_absorpt_correction_T_min 0.9074
_exptl_absorpt_correction_type multi-scan
_exptl_absorpt_process_details SADABS
_exptl_crystal_colour colorless
_exptl_crystal_density_diffrn 1.298
_exptl_crystal_density_meas ?
_exptl_crystal_density_method .
_exptl_crystal_description plate
_exptl_crystal_F_000 140
_exptl_crystal_size_max 0.26
_exptl_crystal_size_mid 0.10
_exptl_crystal_size_min 0.05
_refine_diff_density_max 0.514
_refine_diff_density_min -0.346
_refine_diff_density_rms 0.073
_refine_ls_extinction_method none
_refine_ls_goodness_of_fit_ref 1.158
_refine_ls_hydrogen_treatment noref
_refine_ls_matrix_type full
_refine_ls_number_parameters 67
_refine_ls_number_reflns 817
_refine_ls_number_restraints 11
_refine_ls_restrained_S_all 1.207
_refine_ls_R_factor_all 0.0463
_refine_ls_R_factor_gt 0.0428
_refine_ls_shift/su_max 0.001
_refine_ls_shift/su_mean 0.000
_refine_ls_structure_factor_coef Fsqd
_refine_ls_weighting_details 'calc w=1/[\s^2^(Fo^2^)+(0.0690P)^2^+0.0822P] where P=(Fo^2^+2Fc^2^)/3'
_refine_ls_weighting_scheme calc
_refine_ls_wR_factor_gt 0.1129
_refine_ls_wR_factor_ref 0.1166
_reflns_number_gt 738
_reflns_number_total 817
_reflns_threshold_expression >2sigma(I)
_cod_data_source_file b608422b.txt
_cod_data_source_block SI
_cod_depositor_comments
;
The following automatic conversions were performed:
'_symmetry_cell_setting' value 'Monoclinic' changed to 'monoclinic'
according to '/home/saulius/struct/CIF-dictionaries/cif_core.dic'
dictionary named 'cif_core.dic' version 2.4.1 from 2010-06-29.

Automatic conversion script
Id: cif_fix_enum 1527 2010-12-29 10:47:43Z saulius 
;
_cod_original_sg_symbol_H-M P2(1)/m
_cod_database_code 7007663

loop_
_symmetry_equiv_pos_as_xyz
'x, y, z'
'-x, y+1/2, -z'
'-x, -y, -z'
'x, -y-1/2, z'

loop_
_atom_site_label
_atom_site_type_symbol
_atom_site_fract_x
_atom_site_fract_y
_atom_site_fract_z
_atom_site_U_iso_or_equiv
_atom_site_adp_type
_atom_site_occupancy
_atom_site_symmetry_multiplicity
_atom_site_calc_flag
_atom_site_refinement_flags
_atom_site_disorder_assembly
_atom_site_disorder_group
S1 S 0.48458(13) 0.2500 0.41208(7) 0.0399(3) Uani 1 2 d S . .
C5 C 0.3249(4) 0.2500 0.5747(3) 0.0299(5) Uani 1 2 d SD . .
N1 N 0.254(3) 0.3913(11) 0.623(2) 0.037(2) Uani 0.50 1 d PD . .
H1A H 0.2785 0.4712 0.5610 0.044 Uiso 0.50 1 calc PR . .
C1 C 0.142(3) 0.4303(15) 0.7650(13) 0.053(3) Uani 0.50 1 d PDU . .
H2A H -0.0554 0.4449 0.7151 0.064 Uiso 0.50 1 calc PR . .
H2C H 0.2144 0.5358 0.8023 0.064 Uiso 0.50 1 calc PR . .
C2 C 0.1623(13) 0.3369(9) 0.9293(9) 0.0507(14) Uani 0.50 1 d PD . .
H3A H -0.0212 0.3284 0.9488 0.061 Uiso 0.50 1 calc PR . .
H3B H 0.2774 0.3964 1.0249 0.061 Uiso 0.50 1 calc PR . .
C3 C 0.2823(12) 0.1684(8) 0.9284(7) 0.0477(13) Uani 0.50 1 d PD . .
H4A H 0.2713 0.1089 1.0302 0.057 Uiso 0.50 1 calc PR . .
H4B H 0.4739 0.1724 0.9224 0.057 Uiso 0.50 1 calc PR . .
C4 C 0.095(2) 0.0928(13) 0.7634(11) 0.0412(18) Uani 0.50 1 d PD . .
H5A H 0.0605 -0.0201 0.7785 0.049 Uiso 0.50 1 calc PR . .
H5B H -0.0799 0.1491 0.7243 0.049 Uiso 0.50 1 calc PR . .
N2 N 0.273(4) 0.1176(10) 0.651(2) 0.040(3) Uani 0.50 1 d PD . .
H2B H 0.3587 0.0335 0.6307 0.048 Uiso 0.50 1 calc PR . .

loop_
_atom_site_aniso_label
_atom_site_aniso_U_11
_atom_site_aniso_U_22
_atom_site_aniso_U_33
_atom_site_aniso_U_23
_atom_site_aniso_U_13
_atom_site_aniso_U_12
S1 0.0650(5) 0.0213(3) 0.0412(4) 0.000 0.0278(3) 0.000
C5 0.0372(11) 0.0217(10) 0.0304(10) 0.000 0.0082(8) 0.000
N1 0.059(3) 0.022(3) 0.039(5) 0.004(2) 0.030(4) 0.006(2)
C1 0.076(5) 0.037(4) 0.059(4) 0.005(2) 0.041(3) 0.000(3)
C2 0.080(4) 0.034(2) 0.052(2) -0.0076(17) 0.042(3) -0.002(3)
C3 0.075(4) 0.038(2) 0.036(2) 0.0040(16) 0.024(3) 0.005(3)
C4 0.059(4) 0.019(3) 0.056(3) -0.003(2) 0.035(3) -0.013(3)
N2 0.073(5) 0.013(2) 0.042(5) -0.003(2) 0.029(4) 0.004(2)

loop_
_atom_type_symbol
_atom_type_description
_atom_type_scat_dispersion_real
_atom_type_scat_dispersion_imag
_atom_type_scat_source
C C 0.0033 0.0016 'International Tables Vol C Tables 4.2.6.8 and 6.1.1.4'
H H 0.0000 0.0000 'International Tables Vol C Tables 4.2.6.8 and 6.1.1.4'
N N 0.0061 0.0033 'International Tables Vol C Tables 4.2.6.8 and 6.1.1.4'
S S 0.1246 0.1234 'International Tables Vol C Tables 4.2.6.8 and 6.1.1.4'

loop_
_geom_angle_atom_site_label_1
_geom_angle_atom_site_label_2
_geom_angle_atom_site_label_3
_geom_angle
_geom_angle_site_symmetry_1
_geom_angle_site_symmetry_3
_geom_angle_publ_flag
N1 C5 N1 126.7(12) . 4_565 ?
N1 C5 N2 120.6(3) 4_565 4_565 ?
N1 C5 N2 120.6(3) . . ?
N2 C5 N2 113.3(12) 4_565 . ?
N1 C5 S1 116.3(6) . . ?
N1 C5 S1 116.3(6) 4_565 . ?
N2 C5 S1 123.1(6) 4_565 . ?
N2 C5 S1 123.1(6) . . ?
C5 N1 C1 129.1(13) . . ?
N1 C1 C2 128.5(12) . . ?
C1 C2 C3 114.2(7) . . ?
C2 C3 C4 103.1(8) . . ?
N2 C4 C3 98.2(10) . . ?
C5 N2 C4 129.9(10) . . ?

loop_
_geom_bond_atom_site_label_1
_geom_bond_atom_site_label_2
_geom_bond_distance
_geom_bond_site_symmetry_2
_geom_bond_publ_flag
S1 C5 1.711(2) . ?
C5 N1 1.332(6) . ?
C5 N2 1.336(6) . ?
N1 C1 1.441(7) . ?
C1 C2 1.528(7) . ?
C2 C3 1.544(5) . ?
C3 C4 1.564(6) . ?
C4 N2 1.444(7) . ?
